data_4338467
loop_
_publ_author_name
'Hilbert, Jessica'
'N\"ather, Christian'
'Bensch, Wolfgang'

_publ_section_title
;
 Influence of the Synthesis Parameters onto Nucleation and Crystallization
 of Five New Tin-Sulfur Containing Compounds.
;
_journal_issue 11
_journal_name_full 'Inorganic chemistry'
_journal_page_first 5619
_journal_page_last 5630
_journal_paper_doi 10.1021/ic500369m
_journal_volume 53
_journal_year 2014
_chemical_formula_moiety 'Sn2S6, Mn2C48H32N8'
_chemical_formula_sum 'C48 H32 Mn2 N8 S6 Sn2'
_chemical_formula_weight 1260.44
_chemical_name_common '[Mn(phen)2]2Sn2S6'
_chemical_name_systematic '[Mn(C12H8N2)2]2Sn2S6'
_space_group_IT_number 14
_symmetry_cell_setting monoclinic
_symmetry_Int_Tables_number 14
_symmetry_space_group_name_Hall '-P 2yn'
_symmetry_space_group_name_H-M 'P 1 21/n 1'
_atom_sites_solution_hydrogens geom
_atom_sites_solution_primary direct
_atom_sites_solution_secondary difmap
_audit_creation_method SHELXL-97
_cell_angle_alpha 90.00
_cell_angle_beta 91.356(3)
_cell_angle_gamma 90.00
_cell_formula_units_Z 2
_cell_length_a 10.8230(4)
_cell_length_b 9.8940(2)
_cell_length_c 24.8107(10)
_cell_measurement_reflns_used 4449
_cell_measurement_temperature 293(2)
_cell_measurement_theta_max 24.62
_cell_measurement_theta_min 1.64
_cell_volume 2656.05(15)
_computing_cell_refinement 'STOE-IPDS Program Package'
_computing_data_collection 'STOE-IPDS Program Package'
_computing_data_reduction 'STOE-IPDS Program Package'
_computing_molecular_graphics 'Bruker SHELXTL'
_computing_publication_material 'Bruker SHELXTL'
_computing_structure_refinement 'SHELXL-97 (Sheldrick, 1997)'
_computing_structure_solution 'SHELXS-97 (Sheldrick, 1990)'
_diffrn_ambient_temperature 293(2)
_diffrn_measured_fraction_theta_full 0.993
_diffrn_measured_fraction_theta_max 0.993
_diffrn_measurement_device_type 'Stoe Imaging Plate Diffraction System'
_diffrn_measurement_method '\f scans'
_diffrn_radiation_monochromator graphite
_diffrn_radiation_source 'fine-focus sealed tube'
_diffrn_radiation_type MoK\a
_diffrn_radiation_wavelength 0.71073
_diffrn_reflns_av_R_equivalents 0.1060
_diffrn_reflns_av_sigmaI/netI 0.0547
_diffrn_reflns_limit_h_max 12
_diffrn_reflns_limit_h_min -11
_diffrn_reflns_limit_k_max 11
_diffrn_reflns_limit_k_min -11
_diffrn_reflns_limit_l_max 29
_diffrn_reflns_limit_l_min -28
_diffrn_reflns_number 28028
_diffrn_reflns_theta_full 24.62
_diffrn_reflns_theta_max 24.62
_diffrn_reflns_theta_min 1.64
_diffrn_standards_decay_% none
_diffrn_standards_interval_count 0
_diffrn_standards_interval_time 0
_diffrn_standards_number 0
_exptl_absorpt_coefficient_mu 1.670
_exptl_absorpt_correction_T_max 0.8327
_exptl_absorpt_correction_T_min 0.6774
_exptl_absorpt_correction_type numerical
_exptl_absorpt_process_details 'X-Shape (STOE & CIE, 1998)'
_exptl_crystal_colour red
_exptl_crystal_density_diffrn 1.576
_exptl_crystal_density_method 'not measured'
_exptl_crystal_description blocks
_exptl_crystal_F_000 1244
_exptl_crystal_size_max 0.13
_exptl_crystal_size_mid 0.10
_exptl_crystal_size_min 0.06
_refine_diff_density_max 0.617
_refine_diff_density_min -0.735
_refine_diff_density_rms 0.106
_refine_ls_extinction_coef 0.0048(3)
_refine_ls_extinction_expression Fc^*^=kFc[1+0.001xFc^2^\l^3^/sin(2\q)]^-1/4^
_refine_ls_extinction_method SHELXL
_refine_ls_goodness_of_fit_ref 1.120
_refine_ls_hydrogen_treatment none
_refine_ls_matrix_type full
_refine_ls_number_parameters 299
_refine_ls_number_reflns 4449
_refine_ls_number_restraints 0
_refine_ls_restrained_S_all 1.120
_refine_ls_R_factor_all 0.0514
_refine_ls_R_factor_gt 0.0423
_refine_ls_shift/su_max 0.000
_refine_ls_shift/su_mean 0.000
_refine_ls_structure_factor_coef Fsqd
_refine_ls_weighting_details 'calc w=1/[\s^2^(Fo^2^)+(0.0429P)^2^+2.4075P] where P=(Fo^2^+2Fc^2^)/3'
_refine_ls_weighting_scheme calc
_refine_ls_wR_factor_gt 0.0955
_refine_ls_wR_factor_ref 0.0996
_reflns_number_gt 3840
_reflns_number_total 4449
_reflns_threshold_expression >2sigma(I)
_cod_data_source_file ic500369m_si_002.cif
_cod_data_source_block jh231
_cod_depositor_comments 'Adding full bibliography for 4338466--4338470.cif.'
_cod_original_sg_symbol_H-M 'P 21/n'
_cod_database_code 4338467

loop_
_symmetry_equiv_pos_as_xyz
'x, y, z'
'-x+1/2, y+1/2, -z+1/2'
'-x, -y, -z'
'x-1/2, -y-1/2, z-1/2'

loop_
_atom_site_label
_atom_site_type_symbol
_atom_site_fract_x
_atom_site_fract_y
_atom_site_fract_z
_atom_site_U_iso_or_equiv
_atom_site_adp_type
_atom_site_occupancy
_atom_site_symmetry_multiplicity
_atom_site_calc_flag
_atom_site_refinement_flags
Sn1 Sn 0.12058(3) 0.43775(3) 0.036630(12) 0.04192(13) Uani 1 1 d .
S1 S 0.33375(10) 0.45707(11) 0.02451(5) 0.0474(3) Uani 1 1 d .
S2 S 0.11134(11) 0.30634(13) 0.11565(5) 0.0538(3) Uani 1 1 d .
S3 S -0.00020(12) 0.64680(11) 0.04050(5) 0.0524(3) Uani 1 1 d .
Mn1 Mn 0.34563(6) 0.30706(6) 0.10900(3) 0.04495(19) Uani 1 1 d .
N1 N 0.3714(4) 0.2115(4) 0.19664(17) 0.0506(9) Uani 1 1 d .
N2 N 0.4003(4) 0.4743(4) 0.16934(16) 0.0502(9) Uani 1 1 d .
C1 C 0.3533(5) 0.0847(5) 0.2112(2) 0.0586(13) Uani 1 1 d .
H1 H 0.3258 0.0239 0.1850 0.070 Uiso 1 1 calc R
C2 C 0.3725(6) 0.0370(5) 0.2630(3) 0.0700(15) Uani 1 1 d .
H2 H 0.3587 -0.0536 0.2708 0.084 Uiso 1 1 calc R
C3 C 0.4119(6) 0.1231(6) 0.3026(2) 0.0742(17) Uani 1 1 d .
H3 H 0.4265 0.0922 0.3375 0.089 Uiso 1 1 calc R
C4 C 0.4301(6) 0.2604(5) 0.2893(2) 0.0667(14) Uani 1 1 d .
C5 C 0.4671(8) 0.3591(6) 0.3286(2) 0.089(2) Uani 1 1 d .
H5 H 0.4820 0.3328 0.3641 0.107 Uiso 1 1 calc R
C6 C 0.4807(7) 0.4894(6) 0.3146(2) 0.089(2) Uani 1 1 d .
H6 H 0.5050 0.5520 0.3407 0.107 Uiso 1 1 calc R
C7 C 0.4586(6) 0.5335(5) 0.2607(2) 0.0667(15) Uani 1 1 d .
C8 C 0.4710(7) 0.6681(6) 0.2440(3) 0.086(2) Uani 1 1 d .
H8 H 0.4971 0.7339 0.2685 0.103 Uiso 1 1 calc R
C9 C 0.4452(7) 0.7022(6) 0.1926(3) 0.089(2) Uani 1 1 d .
H9 H 0.4501 0.7920 0.1819 0.107 Uiso 1 1 calc R
C10 C 0.4108(6) 0.6021(5) 0.1552(2) 0.0699(16) Uani 1 1 d .
H10 H 0.3951 0.6265 0.1195 0.084 Uiso 1 1 calc R
C11 C 0.4238(5) 0.4386(4) 0.2206(2) 0.0513(11) Uani 1 1 d .
C12 C 0.4085(4) 0.2997(4) 0.2361(2) 0.0497(11) Uani 1 1 d .
N11 N 0.3689(4) 0.0887(4) 0.08074(17) 0.0554(10) Uani 1 1 d .
N12 N 0.5538(3) 0.2673(4) 0.09926(17) 0.0517(10) Uani 1 1 d .
C21 C 0.2775(7) 0.0032(6) 0.0690(2) 0.0767(18) Uani 1 1 d .
H21 H 0.1961 0.0318 0.0718 0.092 Uiso 1 1 calc R
C22 C 0.3021(8) -0.1323(6) 0.0521(3) 0.087(2) Uani 1 1 d .
H22 H 0.2374 -0.1907 0.0432 0.104 Uiso 1 1 calc R
C23 C 0.4214(9) -0.1746(6) 0.0490(3) 0.086(2) Uani 1 1 d .
H23 H 0.4380 -0.2624 0.0379 0.103 Uiso 1 1 calc R
C24 C 0.5181(7) -0.0890(5) 0.0622(2) 0.0716(17) Uani 1 1 d .
C25 C 0.6465(8) -0.1262(7) 0.0597(3) 0.084(2) Uani 1 1 d .
H25 H 0.6668 -0.2145 0.0506 0.100 Uiso 1 1 calc R
C26 C 0.7362(7) -0.0390(7) 0.0699(3) 0.088(2) Uani 1 1 d .
H26 H 0.8178 -0.0678 0.0685 0.106 Uiso 1 1 calc R
C27 C 0.7105(6) 0.0990(6) 0.0830(2) 0.0693(15) Uani 1 1 d .
C28 C 0.8005(5) 0.1985(7) 0.0893(3) 0.0789(17) Uani 1 1 d .
H28 H 0.8835 0.1758 0.0866 0.095 Uiso 1 1 calc R
C29 C 0.7685(5) 0.3276(7) 0.0992(3) 0.0798(17) Uani 1 1 d .
H29 H 0.8285 0.3944 0.1028 0.096 Uiso 1 1 calc R
C30 C 0.6430(5) 0.3593(5) 0.1040(3) 0.0636(14) Uani 1 1 d .
H30 H 0.6212 0.4485 0.1108 0.076 Uiso 1 1 calc R
C31 C 0.5852(5) 0.1391(5) 0.0876(2) 0.0524(11) Uani 1 1 d .
C32 C 0.4881(5) 0.0447(4) 0.0777(2) 0.0539(12) Uani 1 1 d .

loop_
_atom_site_aniso_label
_atom_site_aniso_U_11
_atom_site_aniso_U_22
_atom_site_aniso_U_33
_atom_site_aniso_U_23
_atom_site_aniso_U_13
_atom_site_aniso_U_12
Sn1 0.04194(19) 0.04231(18) 0.0411(2) 0.00010(12) -0.00754(13) 0.00026(12)
S1 0.0445(6) 0.0474(6) 0.0501(7) 0.0046(5) -0.0036(5) -0.0015(5)
S2 0.0493(6) 0.0635(7) 0.0486(7) 0.0140(6) -0.0024(5) -0.0033(5)
S3 0.0570(7) 0.0455(6) 0.0537(7) -0.0131(5) -0.0166(6) 0.0066(5)
Mn1 0.0465(4) 0.0404(3) 0.0475(4) 0.0019(3) -0.0087(3) -0.0006(3)
N1 0.052(2) 0.046(2) 0.053(2) 0.0047(17) -0.0086(19) -0.0005(17)
N2 0.063(2) 0.0431(19) 0.045(2) 0.0010(16) -0.0063(19) 0.0035(17)
C1 0.072(3) 0.047(3) 0.056(3) 0.009(2) -0.006(3) -0.005(2)
C2 0.087(4) 0.055(3) 0.068(4) 0.015(3) 0.001(3) -0.002(3)
C3 0.105(5) 0.064(3) 0.053(3) 0.014(3) -0.004(3) 0.007(3)
C4 0.087(4) 0.060(3) 0.053(3) 0.005(2) -0.005(3) 0.008(3)
C5 0.150(7) 0.076(4) 0.041(3) -0.001(3) -0.019(4) 0.009(4)
C6 0.148(7) 0.073(4) 0.046(3) -0.014(3) -0.021(4) 0.012(4)
C7 0.098(4) 0.051(3) 0.051(3) -0.006(2) -0.012(3) 0.007(3)
C8 0.138(6) 0.052(3) 0.066(4) -0.016(3) -0.018(4) 0.000(3)
C9 0.147(6) 0.045(3) 0.073(4) 0.002(3) -0.015(4) -0.007(3)
C10 0.110(5) 0.038(2) 0.062(4) 0.005(2) -0.006(3) 0.000(3)
C11 0.060(3) 0.047(2) 0.047(3) -0.005(2) -0.008(2) 0.005(2)
C12 0.056(3) 0.049(2) 0.044(3) 0.003(2) -0.003(2) 0.005(2)
N11 0.073(3) 0.043(2) 0.050(2) 0.0002(17) -0.007(2) -0.0124(19)
N12 0.047(2) 0.048(2) 0.060(3) 0.0067(18) -0.0043(19) 0.0002(17)
C21 0.104(5) 0.063(3) 0.062(4) 0.000(3) -0.013(3) -0.034(3)
C22 0.136(7) 0.065(4) 0.059(4) 0.004(3) -0.008(4) -0.047(4)
C23 0.155(7) 0.050(3) 0.052(3) 0.000(3) 0.002(4) -0.011(4)
C24 0.120(5) 0.046(3) 0.050(3) 0.003(2) 0.008(3) 0.003(3)
C25 0.121(6) 0.064(4) 0.066(4) 0.003(3) 0.017(4) 0.038(4)
C26 0.096(5) 0.083(4) 0.086(5) 0.004(4) 0.012(4) 0.037(4)
C27 0.074(4) 0.076(3) 0.058(3) 0.011(3) 0.005(3) 0.022(3)
C28 0.051(3) 0.102(5) 0.083(5) 0.015(4) 0.002(3) 0.009(3)
C29 0.054(3) 0.096(5) 0.089(5) 0.013(4) -0.001(3) -0.010(3)
C30 0.050(3) 0.060(3) 0.080(4) 0.004(3) -0.005(3) -0.011(2)
C31 0.057(3) 0.054(3) 0.046(3) 0.008(2) 0.003(2) 0.010(2)
C32 0.078(3) 0.042(2) 0.042(3) 0.0023(19) 0.002(2) 0.007(2)

loop_
_atom_type_symbol
_atom_type_description
_atom_type_scat_dispersion_real
_atom_type_scat_dispersion_imag
_atom_type_scat_source
C C 0.0033 0.0016 'International Tables Vol C Tables 4.2.6.8 and 6.1.1.4'
H H 0.0000 0.0000 'International Tables Vol C Tables 4.2.6.8 and 6.1.1.4'
N N 0.0061 0.0033 'International Tables Vol C Tables 4.2.6.8 and 6.1.1.4'
S S 0.1246 0.1234 'International Tables Vol C Tables 4.2.6.8 and 6.1.1.4'
Mn Mn 0.3368 0.7283 'International Tables Vol C Tables 4.2.6.8 and 6.1.1.4'
Sn Sn -0.6537 1.4246 'International Tables Vol C Tables 4.2.6.8 and 6.1.1.4'

loop_
_geom_angle_atom_site_label_1
_geom_angle_atom_site_label_2
_geom_angle_atom_site_label_3
_geom_angle
_geom_angle_site_symmetry_1
_geom_angle_site_symmetry_3
S1 Sn1 S2 102.31(4) . .
S1 Sn1 S3 115.93(5) . 3_565
S2 Sn1 S3 115.55(4) . 3_565
S1 Sn1 S3 117.67(4) . .
S2 Sn1 S3 113.58(5) . .
S3 Sn1 S3 92.56(4) 3_565 .
S1 Sn1 Mn1 51.49(3) . .
S2 Sn1 Mn1 50.85(3) . .
S3 Sn1 Mn1 132.45(3) 3_565 .
S3 Sn1 Mn1 134.90(3) . .
Sn1 S1 Mn1 83.02(4) . .
Sn1 S2 Mn1 83.25(4) . .
Sn1 S3 Sn1 87.44(4) 3_565 .
N11 Mn1 N2 148.31(14) . .
N11 Mn1 N12 72.05(15) . .
N2 Mn1 N12 87.37(14) . .
N11 Mn1 N1 83.87(14) . .
N2 Mn1 N1 70.65(13) . .
N12 Mn1 N1 86.23(14) . .
N11 Mn1 S2 97.71(12) . .
N2 Mn1 S2 101.61(11) . .
N12 Mn1 S2 169.73(10) . .
N1 Mn1 S2 92.01(10) . .
N11 Mn1 S1 107.42(11) . .
N2 Mn1 S1 97.04(10) . .
N12 Mn1 S1 92.48(11) . .
N1 Mn1 S1 167.66(10) . .
S2 Mn1 S1 91.37(4) . .
N11 Mn1 Sn1 106.98(11) . .
N2 Mn1 Sn1 104.51(9) . .
N12 Mn1 Sn1 136.84(11) . .
N1 Mn1 Sn1 136.93(10) . .
S2 Mn1 Sn1 45.90(3) . .
S1 Mn1 Sn1 45.49(3) . .
C1 N1 C12 117.0(4) . .
C1 N1 Mn1 127.7(3) . .
C12 N1 Mn1 115.2(3) . .
C10 N2 C11 119.4(4) . .
C10 N2 Mn1 122.6(3) . .
C11 N2 Mn1 117.9(3) . .
N1 C1 C2 124.0(5) . .
C3 C2 C1 119.7(5) . .
C2 C3 C4 118.5(5) . .
C12 C4 C3 118.0(5) . .
C12 C4 C5 119.6(5) . .
C3 C4 C5 122.5(5) . .
C6 C5 C4 120.6(6) . .
C5 C6 C7 121.4(5) . .
C8 C7 C11 116.6(5) . .
C8 C7 C6 123.8(5) . .
C11 C7 C6 119.7(5) . .
C9 C8 C7 120.1(5) . .
C8 C9 C10 119.9(5) . .
N2 C10 C9 121.6(5) . .
N2 C11 C7 122.4(4) . .
N2 C11 C12 119.1(4) . .
C7 C11 C12 118.5(5) . .
N1 C12 C4 122.8(4) . .
N1 C12 C11 117.0(4) . .
C4 C12 C11 120.2(4) . .
C21 N11 C32 119.0(5) . .
C21 N11 Mn1 125.6(4) . .
C32 N11 Mn1 115.4(3) . .
C30 N12 C31 118.5(4) . .
C30 N12 Mn1 125.7(3) . .
C31 N12 Mn1 115.8(3) . .
N11 C21 C22 121.2(7) . .
C23 C22 C21 119.2(6) . .
C22 C23 C24 120.9(6) . .
C23 C24 C32 117.4(6) . .
C23 C24 C25 124.1(6) . .
C32 C24 C25 118.5(6) . .
C26 C25 C24 122.1(6) . .
C25 C26 C27 121.5(6) . .
C28 C27 C31 117.5(5) . .
C28 C27 C26 124.1(6) . .
C31 C27 C26 118.3(6) . .
C29 C28 C27 120.6(6) . .
C28 C29 C30 118.8(6) . .
N12 C30 C29 122.8(5) . .
N12 C31 C27 121.8(5) . .
N12 C31 C32 117.8(4) . .
C27 C31 C32 120.4(5) . .
N11 C32 C24 122.3(5) . .
N11 C32 C31 118.5(4) . .
C24 C32 C31 119.1(5) . .

loop_
_geom_bond_atom_site_label_1
_geom_bond_atom_site_label_2
_geom_bond_distance
_geom_bond_site_symmetry_2
Sn1 S1 2.3415(12) .
Sn1 S2 2.3566(12) .
Sn1 S3 2.4374(11) 3_565
Sn1 S3 2.4499(11) .
Sn1 Mn1 3.2590(7) .
S1 Mn1 2.5691(13) .
S2 Mn1 2.5451(14) .
S3 Sn1 2.4374(11) 3_565
Mn1 N11 2.287(4) .
Mn1 N2 2.300(4) .
Mn1 N12 2.305(4) .
Mn1 N1 2.382(4) .
N1 C1 1.321(6) .
N1 C12 1.364(6) .
N2 C10 1.318(6) .
N2 C11 1.337(6) .
C1 C2 1.380(8) .
C2 C3 1.361(8) .
C3 C4 1.412(8) .
C4 C12 1.392(7) .
C4 C5 1.430(8) .
C5 C6 1.344(9) .
C6 C7 1.420(8) .
C7 C8 1.403(8) .
C7 C11 1.414(7) .
C8 C9 1.340(9) .
C9 C10 1.402(8) .
C11 C12 1.438(6) .
N11 C21 1.328(7) .
N11 C32 1.366(7) .
N12 C30 1.331(6) .
N12 C31 1.346(6) .
C21 C22 1.432(9) .
C22 C23 1.361(10) .
C23 C24 1.379(9) .
C24 C32 1.418(7) .
C24 C25 1.440(10) .
C25 C26 1.318(10) .
C26 C27 1.433(8) .
C27 C28 1.391(9) .
C27 C31 1.421(8) .
C28 C29 1.348(9) .
C29 C30 1.401(8) .
C31 C32 1.422(7) .
